data_1568127
loop_
_publ_author_name
'Yu, Gang'
'Liu, Huanyu'
'Yan, Wenchao'
'Guo, Ruoyao'
'Wu, Aoben'
'Zhao, Zifeng'
'Liu, Zhiwei'
'Bian, Zuqiang'

_publ_section_title
;
 4f &#x2192; 3d sensitization: a luminescent
 Eu<sup>II</sup>-Mn<sup>II</sup> heteronuclear complex with a near-unity
 quantum yield.
;
_journal_issue 2
_journal_name_full 'Materials horizons'
_journal_page_first 625
_journal_page_last 631
_journal_paper_doi 10.1039/d2mh01123a
_journal_volume 10
_journal_year 2023
_chemical_formula_moiety 'Br4 Zn, C20 H44 Eu N2 O8'
_chemical_formula_sum 'C20 H44 Br4 Eu N2 O8 Zn'
_chemical_formula_weight 977.54
_space_group_crystal_system monoclinic
_space_group_IT_number 14
_space_group_name_Hall '-P 2ybc'
_space_group_name_H-M_alt 'P 1 21/c 1'
_atom_sites_solution_hydrogens mixed
_atom_sites_solution_primary dual
_audit_creation_date 2022-11-18
_audit_creation_method
;
Olex2 1.5
(compiled 2022.04.07 svn.rca3783a0 for OlexSys, GUI svn.r6498)
;
_audit_update_record
;
2022-11-18 deposited with the CCDC.	2022-11-29 downloaded from the CCDC.
;
_cell_angle_alpha 90.0
_cell_angle_beta 102.7436(12)
_cell_angle_gamma 90.0
_cell_formula_units_Z 8
_cell_length_a 14.04743(16)
_cell_length_b 14.65564(16)
_cell_length_c 31.3669(4)
_cell_measurement_reflns_used 38474
_cell_measurement_temperature 180.00(10)
_cell_measurement_theta_max 29.6440
_cell_measurement_theta_min 1.5330
_cell_volume 6298.56(13)
_computing_cell_refinement 'CrysAlisPro 1.171.40.84a (Rigaku OD, 2020)'
_computing_data_collection 'CrysAlisPro 1.171.40.84a (Rigaku OD, 2020)'
_computing_data_reduction 'CrysAlisPro 1.171.40.84a (Rigaku OD, 2020)'
_computing_molecular_graphics 'Olex2 1.5 (Dolomanov et al., 2009)'
_computing_publication_material 'Olex2 1.5 (Dolomanov et al., 2009)'
_computing_structure_refinement 'SHELXL 2018/3 (Sheldrick, 2015)'
_computing_structure_solution 'SHELXT 2018/2 (Sheldrick, 2018)'
_diffrn_ambient_environment N~2~
_diffrn_ambient_temperature 180.00(10)
_diffrn_detector 'Hybrid Pixel Array Detector'
_diffrn_detector_area_resol_mean 10.0000
_diffrn_detector_type HyPix
_diffrn_measured_fraction_theta_full 1.000
_diffrn_measured_fraction_theta_max 0.915
_diffrn_measurement_details
;
List of Runs (angles in degrees, time in seconds):

  # Type    Start    End  Width  t~exp~   \w     \q     \k     \f   Frames
#--------------------------------------------------------------------------
  1  \w      1.00  27.00   0.50    7.00    --   25.84 -19.00  60.00   52
  2  \w    -24.00  55.00   0.50    7.00    --  -27.48  19.00  30.00  158
  3  \w    -16.00  10.00   0.50    7.00    --   25.84 100.00-124.00   52
  4  \w     24.00  49.00   0.50    7.00    --   25.84-100.00 129.00   50
  5  \w    -15.00  10.00   0.50    7.00    --   25.84-100.00 129.00   50
  6  \w    -14.00  11.00   0.50    7.00    --  -27.48-100.00 129.00   50
  7  \w    -38.00 -12.00   0.50    7.00    --   25.84 -19.00  60.00   52
  8  \w    -67.00 -42.00   0.50    7.00    --   25.84 -19.00  60.00   50
  9  \w    -37.00  55.00   0.50    7.00    --  -27.48  37.00 120.00  184
 10  \w     77.00 107.00   0.50    7.00    --   25.84 178.00 120.00   60
 11  \w     50.00 107.00   0.50    7.00    --   25.84 178.00  30.00  114
 12  \w     47.00 107.00   0.50    7.00    --   25.84 178.00 -90.00  120
 13  \w     49.00  87.00   0.50    7.00    --   25.84 178.00 -60.00   76
 14  \w     26.00  51.00   0.50    7.00    --  -27.48  19.00-120.00   50
 15  \w    -63.00  55.00   0.50    7.00    --  -27.48  57.00  30.00  236
 16  \w    -67.00  12.00   0.50    7.00    --  -27.48 100.00-124.00  158
;
_diffrn_measurement_device 'four-circle diffractometer'
_diffrn_measurement_device_type 'XtaLAB Synergy R, DW system, HyPix'
_diffrn_measurement_method '\w scans'
_diffrn_orient_matrix_type 'CrysAlisPro convention (1999,Acta A55,543-557)'
_diffrn_orient_matrix_UB_11 -0.0033596000
_diffrn_orient_matrix_UB_12 -0.0070487000
_diffrn_orient_matrix_UB_13 0.0219866000
_diffrn_orient_matrix_UB_21 0.0282451000
_diffrn_orient_matrix_UB_22 -0.0403317000
_diffrn_orient_matrix_UB_23 0.0008230000
_diffrn_orient_matrix_UB_31 0.0432683000
_diffrn_orient_matrix_UB_32 0.0258017000
_diffrn_orient_matrix_UB_33 0.0073050000
_diffrn_radiation_monochromator mirror
_diffrn_radiation_probe x-ray
_diffrn_radiation_type 'Mo K\a'
_diffrn_radiation_wavelength 0.71073
_diffrn_reflns_av_R_equivalents 0.0364
_diffrn_reflns_av_unetI/netI 0.0315
_diffrn_reflns_Laue_measured_fraction_full 1.000
_diffrn_reflns_Laue_measured_fraction_max 0.915
_diffrn_reflns_limit_h_max 19
_diffrn_reflns_limit_h_min -17
_diffrn_reflns_limit_k_max 20
_diffrn_reflns_limit_k_min -19
_diffrn_reflns_limit_l_max 42
_diffrn_reflns_limit_l_min -42
_diffrn_reflns_number 81025
_diffrn_reflns_point_group_measured_fraction_full 1.000
_diffrn_reflns_point_group_measured_fraction_max 0.915
_diffrn_reflns_theta_full 25.242
_diffrn_reflns_theta_max 29.768
_diffrn_reflns_theta_min 1.486
_diffrn_source 'Rotating-anode X-ray tube'
_diffrn_source_type 'Rigaku (Mo) X-ray Source'
_exptl_absorpt_coefficient_mu 7.852
_exptl_absorpt_correction_T_max 1.00000
_exptl_absorpt_correction_T_min 0.56943
_exptl_absorpt_correction_type multi-scan
_exptl_absorpt_process_details
;
CrysAlisPro 1.171.40.84a (Rigaku Oxford Diffraction, 2020)
Empirical absorption correction using spherical harmonics,
implemented in SCALE3 ABSPACK scaling algorithm.
;
_exptl_crystal_colour 'clear light colourless'
_exptl_crystal_colour_lustre clear
_exptl_crystal_colour_modifier light
_exptl_crystal_colour_primary colourless
_exptl_crystal_density_diffrn 2.062
_exptl_crystal_description needle
_exptl_crystal_F_000 3800
_exptl_crystal_size_max 0.12
_exptl_crystal_size_mid 0.06
_exptl_crystal_size_min 0.06
_refine_diff_density_max 0.928
_refine_diff_density_min -0.958
_refine_diff_density_rms 0.101
_refine_ls_extinction_method none
_refine_ls_goodness_of_fit_ref 1.017
_refine_ls_hydrogen_treatment mixed
_refine_ls_matrix_type full
_refine_ls_number_parameters 663
_refine_ls_number_reflns 16468
_refine_ls_number_restraints 9
_refine_ls_restrained_S_all 1.017
_refine_ls_R_factor_all 0.0405
_refine_ls_R_factor_gt 0.0286
_refine_ls_shift/su_max 0.007
_refine_ls_shift/su_mean 0.000
_refine_ls_structure_factor_coef Fsqd
_refine_ls_weighting_details 'w=1/[\s^2^(Fo^2^)+(0.0172P)^2^+7.6614P] where P=(Fo^2^+2Fc^2^)/3'
_refine_ls_weighting_scheme calc
_refine_ls_wR_factor_gt 0.0524
_refine_ls_wR_factor_ref 0.0551
_reflns_Friedel_coverage 0.000
_reflns_number_gt 13772
_reflns_number_total 16468
_reflns_threshold_expression 'I > 2\s(I)'
_cod_data_source_file d2mh01123a2.cif
_cod_data_source_block eu-zn
_cod_depositor_comments 'Adding full bibliography for 1568124--1568127.cif.'
_cod_original_cell_volume 6298.55(13)
_cod_database_code 1568127
_shelx_shelxl_version_number 2018/3
_chemical_oxdiff_formula 'C H N O Eu Br Zn'
_shelx_space_group_comment
;
The symmetry employed for this shelxl refinement is uniquely defined
by the following loop, which should always be used as a source of
symmetry information in preference to the above space-group names.
They are only intended as comments.
;
_cell_oxdiff_angle_alpha 90.0201(7)
_cell_oxdiff_angle_beta 102.7757(8)
_cell_oxdiff_angle_gamma 90.0245(7)
_cell_oxdiff_length_a 14.04526(13)
_cell_oxdiff_length_b 14.65640(11)
_cell_oxdiff_length_c 31.3741(3)
_cell_oxdiff_measurement_reflns_used 36237
_cell_oxdiff_volume 6298.55(10)
_shelx_estimated_absorpt_t_max 0.650
_shelx_estimated_absorpt_t_min 0.453
_olex2_refinement_description
;
1. Fixed Uiso
 At 1.2 times of:
  All C(H,H) groups
 At 1.5 times of:
  All C(H,H,H) groups, All O(H) groups
2. Restrained distances
 O16-H16
 0.85 with sigma of 0.01
 O8-H8
 0.85 with sigma of 0.01
 O15-H15
 0.85 with sigma of 0.01
 Eu2-H15
 3.070026 with sigma of 0.02
 Eu1-H8
 3.126137 with sigma of 0.02
 C20-H8
 1.889098 with sigma of 0.02
 C39-H15
 1.900172 with sigma of 0.02
 C40-H16
 1.89757 with sigma of 0.02
 Eu2-H16
 3.073598 with sigma of 0.02
3.a Secondary CH2 refined with riding coordinates:
 C1(H1A,H1B), C2(H2A,H2B), C3(H3A,H3B), C4(H4A,H4B), C5(H5A,H5B), C6(H6A,H6B),
 C7(H7A,H7B), C8(H8A,H8B), C9(H9A,H9B), C10(H10A,H10B), C11(H11A,H11B),
 C12(H12A,H12B), C13(H13A,H13B), C14(H14A,H14B), C15(H15A,H15B), C16(H16A,H16B),
  C17(H17A,H17B), C18(H18A,H18B), C21(H21A,H21B), C22(H22A,H22B), C23(H23A,
 H23B), C24(H24A,H24B), C25(H25A,H25B), C26(H26A,H26B), C27(H27A,H27B),
 C28(H28A,H28B), C29(H29A,H29B), C30(H30A,H30B), C31(H31A,H31B), C32(H32A,H32B),
  C33(H33A,H33B), C34(H34A,H34B), C35(H35A,H35B), C36(H36A,H36B), C37(H37A,
 H37B), C38(H38A,H38B)
3.b Idealised Me refined as rotating group:
 C19(H19A,H19B,H19C), C20(H20A,H20B,H20C), C39(H39A,H39B,H39C), C40(H40A,H40B,
 H40C)
3.c Idealised tetrahedral OH refined as rotating group:
 O7(H7)
;
_olex2_submission_special_instructions 'No special instructions were received'
_oxdiff_exptl_absorpt_empirical_details
;
Empirical correction (ABSPACK) includes:
- Absorption correction using spherical harmonics
- Frame scaling
;
_oxdiff_exptl_absorpt_empirical_full_max 1.896
_oxdiff_exptl_absorpt_empirical_full_min 0.644

loop_
_space_group_symop_operation_xyz
'x, y, z'
'-x, y+1/2, -z+1/2'
'-x, -y, -z'
'x, -y-1/2, z-1/2'

loop_
_atom_site_label
_atom_site_type_symbol
_atom_site_fract_x
_atom_site_fract_y
_atom_site_fract_z
_atom_site_U_iso_or_equiv
_atom_site_adp_type
_atom_site_occupancy
_atom_site_site_symmetry_order
_atom_site_calc_flag
_atom_site_refinement_flags_posn
_atom_site_refinement_flags_adp
_atom_site_refinement_flags_occupancy
_atom_site_disorder_assembly
_atom_site_disorder_group
Br1 Br 0.20661(2) 0.76842(2) 0.84283(2) 0.03502(7) Uani 1 1 d . . . . .
Br2 Br 0.29169(2) 0.70436(2) 0.73642(2) 0.03398(7) Uani 1 1 d . . . . .
Br3 Br 0.45531(2) 0.86798(2) 0.82739(2) 0.03218(7) Uani 1 1 d . . . . .
Br4 Br 0.43661(2) 0.60488(2) 0.84784(2) 0.03388(7) Uani 1 1 d . . . . .
Zn1 Zn 0.35022(2) 0.73644(2) 0.81316(2) 0.02269(7) Uani 1 1 d . . . . .
Br5 Br 0.70671(2) 0.70008(2) 0.59158(2) 0.03283(7) Uani 1 1 d . . . . .
Br6 Br 0.91769(2) 0.88147(2) 0.58043(2) 0.03449(7) Uani 1 1 d . . . . .
Br7 Br 0.79599(2) 0.73092(2) 0.48271(2) 0.03366(7) Uani 1 1 d . . . . .
Br8 Br 0.96504(2) 0.61562(2) 0.59069(2) 0.03444(7) Uani 1 1 d . . . . .
Zn2 Zn 0.84948(2) 0.73238(2) 0.56105(2) 0.02264(7) Uani 1 1 d . . . . .
C1 C 0.5917(2) 0.8415(2) 0.73070(10) 0.0317(7) Uani 1 1 d . . . . .
H1A H 0.554256 0.887048 0.710429 0.038 Uiso 1 1 calc R U . . .
H1B H 0.578424 0.852215 0.759998 0.038 Uiso 1 1 calc R U . . .
C2 C 0.5576(2) 0.7479(2) 0.71558(11) 0.0338(7) Uani 1 1 d . . . . .
H2A H 0.486391 0.742651 0.713437 0.041 Uiso 1 1 calc R U . . .
H2B H 0.570658 0.736104 0.686331 0.041 Uiso 1 1 calc R U . . .
C3 C 0.5703(2) 0.5927(2) 0.73645(11) 0.0353(7) Uani 1 1 d . . . . .
H3A H 0.581664 0.572669 0.707840 0.042 Uiso 1 1 calc R U . . .
H3B H 0.499137 0.592265 0.734871 0.042 Uiso 1 1 calc R U . . .
C4 C 0.6209(2) 0.5298(2) 0.77175(11) 0.0327(7) Uani 1 1 d . . . . .
H4A H 0.607067 0.548345 0.800126 0.039 Uiso 1 1 calc R U . . .
H4B H 0.597052 0.466665 0.765322 0.039 Uiso 1 1 calc R U . . .
C5 C 0.7737(2) 0.4638(2) 0.80167(10) 0.0308(7) Uani 1 1 d . . . . .
H5A H 0.753401 0.403266 0.788800 0.037 Uiso 1 1 calc R U . . .
H5B H 0.756756 0.467130 0.830643 0.037 Uiso 1 1 calc R U . . .
C6 C 0.8817(2) 0.47535(19) 0.80679(10) 0.0293(6) Uani 1 1 d . . . . .
H6A H 0.915728 0.426217 0.825903 0.035 Uiso 1 1 calc R U . . .
H6B H 0.898044 0.468692 0.777824 0.035 Uiso 1 1 calc R U . . .
C7 C 0.7353(2) 0.9341(2) 0.76072(10) 0.0329(7) Uani 1 1 d . . . . .
H7A H 0.702903 0.990156 0.747025 0.039 Uiso 1 1 calc R U . . .
H7B H 0.806087 0.940197 0.762176 0.039 Uiso 1 1 calc R U . . .
C8 C 0.7190(2) 0.9262(2) 0.80640(10) 0.0329(7) Uani 1 1 d . . . . .
H8A H 0.761973 0.969275 0.826061 0.039 Uiso 1 1 calc R U . . .
H8B H 0.650336 0.941024 0.806659 0.039 Uiso 1 1 calc R U . . .
C9 C 0.7235(2) 0.8170(2) 0.86373(9) 0.0281(6) Uani 1 1 d . . . . .
H9A H 0.669737 0.855754 0.869193 0.034 Uiso 1 1 calc R U . . .
H9B H 0.782990 0.830101 0.886429 0.034 Uiso 1 1 calc R U . . .
C10 C 0.6970(2) 0.7186(2) 0.86474(10) 0.0284(6) Uani 1 1 d . . . . .
H10A H 0.692545 0.701790 0.894811 0.034 Uiso 1 1 calc R U . . .
H10B H 0.632011 0.708692 0.845299 0.034 Uiso 1 1 calc R U . . .
C11 C 0.8608(2) 0.6574(2) 0.88069(9) 0.0277(6) Uani 1 1 d . . . . .
H11A H 0.853023 0.658752 0.911294 0.033 Uiso 1 1 calc R U . . .
H11B H 0.900742 0.710547 0.875930 0.033 Uiso 1 1 calc R U . . .
C12 C 0.9092(2) 0.5702(2) 0.87186(9) 0.0299(7) Uani 1 1 d . . . . .
H12A H 0.975045 0.566649 0.891236 0.036 Uiso 1 1 calc R U . . .
H12B H 0.870658 0.517713 0.878597 0.036 Uiso 1 1 calc R U . . .
C13 C 0.7142(2) 0.8683(2) 0.68858(10) 0.0324(7) Uani 1 1 d . . . . .
H13A H 0.685212 0.927374 0.677100 0.039 Uiso 1 1 calc R U . . .
H13B H 0.679856 0.819540 0.669289 0.039 Uiso 1 1 calc R U . . .
C14 C 0.8193(2) 0.8676(2) 0.68659(11) 0.0347(7) Uani 1 1 d . . . . .
H14A H 0.825674 0.873694 0.655911 0.042 Uiso 1 1 calc R U . . .
H14B H 0.853734 0.919335 0.703580 0.042 Uiso 1 1 calc R U . . .
C15 C 0.9618(2) 0.7757(2) 0.70244(11) 0.0368(8) Uani 1 1 d . . . . .
H15A H 1.001005 0.820760 0.722416 0.044 Uiso 1 1 calc R U . . .
H15B H 0.969070 0.788911 0.672369 0.044 Uiso 1 1 calc R U . . .
C16 C 0.9976(2) 0.6820(2) 0.71521(11) 0.0356(7) Uani 1 1 d . . . . .
H16A H 0.962019 0.637010 0.694038 0.043 Uiso 1 1 calc R U . . .
H16B H 1.068071 0.677420 0.715456 0.043 Uiso 1 1 calc R U . . .
C17 C 1.0376(2) 0.5884(2) 0.77821(10) 0.0315(7) Uani 1 1 d . . . . .
H17A H 1.107678 0.599114 0.779353 0.038 Uiso 1 1 calc R U . . .
H17B H 1.017379 0.532213 0.761090 0.038 Uiso 1 1 calc R U . . .
C18 C 1.0211(2) 0.5776(2) 0.82377(10) 0.0303(7) Uani 1 1 d . . . . .
H18A H 1.059245 0.524584 0.837744 0.036 Uiso 1 1 calc R U . . .
H18B H 1.046360 0.632533 0.840993 0.036 Uiso 1 1 calc R U . . .
C19 C 0.7742(3) 0.5225(2) 0.67976(11) 0.0374(8) Uani 1 1 d . . . . .
H19A H 0.713176 0.507925 0.658907 0.056 Uiso 1 1 calc R U . . .
H19B H 0.783210 0.480334 0.704569 0.056 Uiso 1 1 calc R U . . .
H19C H 0.829040 0.516606 0.665335 0.056 Uiso 1 1 calc R U . . .
C20 C 0.9732(2) 0.8872(2) 0.83964(12) 0.0434(9) Uani 1 1 d D . . . .
H20A H 0.965164 0.943222 0.822153 0.065 Uiso 1 1 calc R U . . .
H20B H 1.040687 0.882952 0.856480 0.065 Uiso 1 1 calc R U . . .
H20C H 0.928708 0.888397 0.859701 0.065 Uiso 1 1 calc R U . . .
Eu1 Eu 0.80065(2) 0.70032(2) 0.77118(2) 0.01721(3) Uani 1 1 d D . . . .
N1 N 0.69737(17) 0.85478(16) 0.73296(8) 0.0250(5) Uani 1 1 d . . . . .
N2 N 0.91772(16) 0.56455(16) 0.82558(7) 0.0232(5) Uani 1 1 d . . . . .
O1 O 0.60856(13) 0.68282(14) 0.74639(7) 0.0276(4) Uani 1 1 d . . . . .
O2 O 0.72385(13) 0.53383(13) 0.77399(6) 0.0235(4) Uani 1 1 d . . . . .
O3 O 0.74059(14) 0.83477(14) 0.82084(6) 0.0279(4) Uani 1 1 d . . . . .
O4 O 0.76725(14) 0.66034(14) 0.85102(6) 0.0268(4) Uani 1 1 d . . . . .
O5 O 0.86111(14) 0.78311(13) 0.70448(7) 0.0277(4) Uani 1 1 d . . . . .
O6 O 0.98150(14) 0.66389(15) 0.75809(7) 0.0298(5) Uani 1 1 d . . . . .
O7 O 0.76990(17) 0.61366(14) 0.69498(7) 0.0338(5) Uani 1 1 d . . . . .
H7 H 0.768764 0.650200 0.674238 0.051 Uiso 1 1 calc R U . . .
O8 O 0.95154(16) 0.81035(16) 0.81149(8) 0.0410(6) Uani 1 1 d D . . . .
H8 H 1.0039(10) 0.7924(19) 0.8047(11) 0.062 Uiso 1 1 d D U . . .
C21 C 0.3770(2) 0.98509(19) 0.55087(10) 0.0280(6) Uani 1 1 d . . . . .
H21A H 0.392655 0.985852 0.521614 0.034 Uiso 1 1 calc R U . . .
H21B H 0.410563 1.037565 0.567599 0.034 Uiso 1 1 calc R U . . .
C22 C 0.2687(2) 0.99637(19) 0.54566(10) 0.0295(7) Uani 1 1 d . . . . .
H22A H 0.251931 0.997312 0.574710 0.035 Uiso 1 1 calc R U . . .
H22B H 0.247201 1.054714 0.530698 0.035 Uiso 1 1 calc R U . . .
C23 C 0.1184(2) 0.9232(2) 0.51876(11) 0.0317(7) Uani 1 1 d . . . . .
H23A H 0.092030 0.985133 0.511111 0.038 Uiso 1 1 calc R U . . .
H23B H 0.106021 0.906652 0.547656 0.038 Uiso 1 1 calc R U . . .
C24 C 0.0696(2) 0.8566(2) 0.48520(11) 0.0362(7) Uani 1 1 d . . . . .
H24A H -0.001300 0.855065 0.484248 0.043 Uiso 1 1 calc R U . . .
H24B H 0.078811 0.875146 0.456034 0.043 Uiso 1 1 calc R U . . .
C25 C 0.0652(2) 0.7020(2) 0.46443(11) 0.0387(8) Uani 1 1 d . . . . .
H25A H 0.082929 0.713470 0.436052 0.046 Uiso 1 1 calc R U . . .
H25B H -0.006621 0.705842 0.460062 0.046 Uiso 1 1 calc R U . . .
C26 C 0.1000(2) 0.6095(2) 0.48127(12) 0.0386(8) Uani 1 1 d . . . . .
H26A H 0.083328 0.599610 0.509979 0.046 Uiso 1 1 calc R U . . .
H26B H 0.065760 0.562424 0.460880 0.046 Uiso 1 1 calc R U . . .
C27 C 0.4041(2) 0.9004(2) 0.61947(9) 0.0270(6) Uani 1 1 d . . . . .
H27A H 0.363690 0.953333 0.624076 0.032 Uiso 1 1 calc R U . . .
H27B H 0.469220 0.907414 0.639182 0.032 Uiso 1 1 calc R U . . .
C28 C 0.35740(19) 0.8141(2) 0.63074(9) 0.0242(6) Uani 1 1 d . . . . .
H28A H 0.398682 0.760734 0.627753 0.029 Uiso 1 1 calc R U . . .
H28B H 0.348941 0.816585 0.661230 0.029 Uiso 1 1 calc R U . . .
C29 C 0.1965(2) 0.74800(19) 0.61575(10) 0.0265(6) Uani 1 1 d . . . . .
H29A H 0.131129 0.754889 0.596273 0.032 Uiso 1 1 calc R U . . .
H29B H 0.191794 0.766593 0.645550 0.032 Uiso 1 1 calc R U . . .
C30 C 0.2270(2) 0.6499(2) 0.61640(9) 0.0270(6) Uani 1 1 d . . . . .
H30A H 0.287238 0.640045 0.639166 0.032 Uiso 1 1 calc R U . . .
H30B H 0.175016 0.610141 0.622856 0.032 Uiso 1 1 calc R U . . .
C31 C 0.2246(3) 0.5367(2) 0.56151(11) 0.0394(8) Uani 1 1 d . . . . .
H31A H 0.155489 0.521907 0.560815 0.047 Uiso 1 1 calc R U . . .
H31B H 0.266455 0.495659 0.582809 0.047 Uiso 1 1 calc R U . . .
C32 C 0.2455(3) 0.5237(2) 0.51673(11) 0.0410(8) Uani 1 1 d . . . . .
H32A H 0.316946 0.519343 0.519598 0.049 Uiso 1 1 calc R U . . .
H32B H 0.216217 0.465361 0.504339 0.049 Uiso 1 1 calc R U . . .
C33 C 0.5192(2) 0.8874(2) 0.57325(10) 0.0297(7) Uani 1 1 d . . . . .
H33A H 0.545112 0.835748 0.592674 0.036 Uiso 1 1 calc R U . . .
H33B H 0.555269 0.942953 0.585473 0.036 Uiso 1 1 calc R U . . .
C34 C 0.5385(2) 0.8696(2) 0.52869(10) 0.0302(7) Uani 1 1 d . . . . .
H34A H 0.516090 0.922093 0.509226 0.036 Uiso 1 1 calc R U . . .
H34B H 0.609471 0.861688 0.530947 0.036 Uiso 1 1 calc R U . . .
C35 C 0.5095(2) 0.7651(2) 0.46990(11) 0.0343(7) Uani 1 1 d . . . . .
H35A H 0.580535 0.770305 0.471620 0.041 Uiso 1 1 calc R U . . .
H35B H 0.475147 0.806881 0.446746 0.041 Uiso 1 1 calc R U . . .
C36 C 0.4768(2) 0.6695(2) 0.45937(11) 0.0361(7) Uani 1 1 d . . . . .
H36A H 0.486314 0.652752 0.430018 0.043 Uiso 1 1 calc R U . . .
H36B H 0.515747 0.627165 0.480988 0.043 Uiso 1 1 calc R U . . .
C37 C 0.3343(2) 0.5781(2) 0.44257(11) 0.0351(7) Uani 1 1 d . . . . .
H37A H 0.367127 0.526558 0.460302 0.042 Uiso 1 1 calc R U . . .
H37B H 0.343210 0.570854 0.412315 0.042 Uiso 1 1 calc R U . . .
C38 C 0.2276(2) 0.5783(2) 0.44274(11) 0.0357(7) Uani 1 1 d . . . . .
H38A H 0.194308 0.624283 0.421477 0.043 Uiso 1 1 calc R U . . .
H38B H 0.199831 0.517827 0.432879 0.043 Uiso 1 1 calc R U . . .
C39 C 0.2612(3) 0.9204(2) 0.42574(11) 0.0416(8) Uani 1 1 d D . . . .
H39A H 0.203539 0.919777 0.401539 0.062 Uiso 1 1 calc R U . . .
H39B H 0.318575 0.938275 0.414740 0.062 Uiso 1 1 calc R U . . .
H39C H 0.251170 0.964229 0.447944 0.062 Uiso 1 1 calc R U . . .
C40 C 0.4786(2) 0.5838(2) 0.59955(12) 0.0397(8) Uani 1 1 d D . . . .
H40A H 0.470984 0.525308 0.584019 0.060 Uiso 1 1 calc R U . . .
H40B H 0.434995 0.585643 0.619975 0.060 Uiso 1 1 calc R U . . .
H40C H 0.546373 0.590488 0.615780 0.060 Uiso 1 1 calc R U . . .
Eu2 Eu 0.30424(2) 0.75521(2) 0.52247(2) 0.01824(3) Uani 1 1 d D . . . .
N3 N 0.41471(16) 0.89979(15) 0.57346(8) 0.0221(5) Uani 1 1 d . . . . .
N4 N 0.20695(18) 0.59859(17) 0.48613(9) 0.0302(6) Uani 1 1 d . . . . .
O9 O 0.22091(13) 0.92203(13) 0.52054(6) 0.0239(4) Uani 1 1 d . . . . .
O10 O 0.11094(14) 0.76837(14) 0.49607(7) 0.0289(4) Uani 1 1 d . . . . .
O11 O 0.26431(13) 0.80677(13) 0.60085(6) 0.0241(4) Uani 1 1 d . . . . .
O12 O 0.24412(15) 0.62914(13) 0.57399(7) 0.0287(4) Uani 1 1 d . . . . .
O13 O 0.48803(14) 0.78924(13) 0.51096(6) 0.0255(4) Uani 1 1 d . . . . .
O14 O 0.37589(14) 0.66229(14) 0.46036(7) 0.0289(5) Uani 1 1 d . . . . .
O15 O 0.27589(18) 0.83258(15) 0.44442(7) 0.0378(5) Uani 1 1 d D . . . .
H15 H 0.276(3) 0.7931(10) 0.4246(5) 0.057 Uiso 1 1 d D U . . .
O16 O 0.45477(15) 0.65633(15) 0.56886(8) 0.0363(5) Uani 1 1 d D . . . .
H16 H 0.5060(10) 0.674(2) 0.5611(10) 0.055 Uiso 1 1 d D U . . .

loop_
_atom_site_aniso_label
_atom_site_aniso_U_11
_atom_site_aniso_U_22
_atom_site_aniso_U_33
_atom_site_aniso_U_23
_atom_site_aniso_U_13
_atom_site_aniso_U_12
Br1 0.02740(15) 0.04147(18) 0.04023(19) -0.00069(14) 0.01619(13) 0.00203(13)
Br2 0.03756(17) 0.04188(18) 0.02174(16) 0.00441(13) 0.00487(12) -0.00111(14)
Br3 0.02804(15) 0.02573(15) 0.04352(19) 0.00297(13) 0.00952(13) -0.00163(12)
Br4 0.03394(16) 0.02682(15) 0.04005(19) 0.01179(13) 0.00635(13) 0.00662(12)
Zn1 0.02248(16) 0.02288(16) 0.02360(18) 0.00441(13) 0.00703(13) 0.00241(13)
Br5 0.02443(14) 0.04561(18) 0.03103(17) 0.00574(13) 0.01171(12) 0.00062(13)
Br6 0.04699(18) 0.02414(15) 0.03647(18) -0.00523(13) 0.01813(14) -0.00958(13)
Br7 0.04289(18) 0.03712(17) 0.02105(16) 0.00291(12) 0.00726(13) -0.00406(14)
Br8 0.02376(14) 0.02821(15) 0.0482(2) -0.00088(13) 0.00123(13) 0.00070(12)
Zn2 0.02399(16) 0.02291(16) 0.02220(17) 0.00008(13) 0.00763(13) -0.00199(13)
C1 0.0297(15) 0.0373(17) 0.0258(16) 0.0008(13) 0.0013(12) 0.0148(13)
C2 0.0264(15) 0.0434(19) 0.0276(18) -0.0003(14) -0.0026(12) 0.0046(13)
C3 0.0252(15) 0.0410(19) 0.0373(19) -0.0062(14) 0.0019(13) -0.0102(13)
C4 0.0287(15) 0.0353(17) 0.0361(19) -0.0052(14) 0.0116(13) -0.0145(13)
C5 0.0413(17) 0.0207(14) 0.0321(18) 0.0057(12) 0.0117(14) -0.0018(13)
C6 0.0390(17) 0.0216(14) 0.0284(17) 0.0019(12) 0.0095(13) 0.0069(12)
C7 0.0468(19) 0.0181(14) 0.0346(18) -0.0010(12) 0.0108(14) 0.0038(13)
C8 0.0451(18) 0.0221(15) 0.0303(17) -0.0039(12) 0.0060(14) 0.0049(13)
C9 0.0298(15) 0.0346(17) 0.0201(15) -0.0052(12) 0.0059(12) 0.0059(12)
C10 0.0244(14) 0.0373(17) 0.0250(16) -0.0019(13) 0.0088(12) 0.0039(12)
C11 0.0292(15) 0.0348(16) 0.0171(14) -0.0041(12) 0.0010(11) 0.0044(12)
C12 0.0358(16) 0.0342(17) 0.0196(15) 0.0004(12) 0.0059(12) 0.0081(13)
C13 0.0488(19) 0.0260(15) 0.0229(16) 0.0056(12) 0.0085(13) 0.0108(14)
C14 0.056(2) 0.0229(15) 0.0305(18) 0.0067(13) 0.0208(15) -0.0014(14)
C15 0.0344(17) 0.0435(19) 0.037(2) 0.0077(15) 0.0173(14) -0.0101(14)
C16 0.0274(15) 0.052(2) 0.0318(18) 0.0046(15) 0.0164(13) -0.0005(14)
C17 0.0227(14) 0.0365(17) 0.0374(19) -0.0012(14) 0.0111(13) 0.0064(12)
C18 0.0221(14) 0.0366(17) 0.0314(17) -0.0001(13) 0.0044(12) 0.0090(12)
C19 0.052(2) 0.0282(16) 0.0347(19) -0.0099(14) 0.0154(15) -0.0093(15)
C20 0.0346(18) 0.040(2) 0.053(2) -0.0120(17) 0.0048(16) -0.0034(15)
Eu1 0.01808(6) 0.01660(6) 0.01710(7) -0.00089(5) 0.00420(5) -0.00030(5)
N1 0.0326(13) 0.0219(12) 0.0209(13) 0.0006(9) 0.0071(10) 0.0065(10)
N2 0.0245(12) 0.0258(12) 0.0204(12) -0.0007(9) 0.0073(9) 0.0056(9)
O1 0.0219(10) 0.0307(11) 0.0279(12) -0.0032(9) 0.0007(8) 0.0006(8)
O2 0.0253(10) 0.0221(10) 0.0240(11) 0.0002(8) 0.0071(8) -0.0041(8)
O3 0.0363(11) 0.0262(10) 0.0220(11) -0.0020(8) 0.0083(9) 0.0068(9)
O4 0.0271(10) 0.0301(11) 0.0229(11) -0.0051(8) 0.0053(8) 0.0048(8)
O5 0.0319(11) 0.0248(10) 0.0294(12) 0.0056(9) 0.0134(9) -0.0028(8)
O6 0.0273(10) 0.0376(12) 0.0280(12) 0.0034(9) 0.0139(9) 0.0055(9)
O7 0.0533(14) 0.0261(11) 0.0237(11) -0.0033(9) 0.0125(10) -0.0088(10)
O8 0.0334(12) 0.0398(14) 0.0496(15) -0.0148(11) 0.0085(11) 0.0013(10)
C21 0.0363(16) 0.0205(14) 0.0289(17) -0.0018(12) 0.0110(13) -0.0066(12)
C22 0.0349(16) 0.0196(14) 0.0348(18) -0.0024(12) 0.0090(13) 0.0020(12)
C23 0.0234(14) 0.0311(16) 0.0423(19) 0.0021(14) 0.0110(13) 0.0076(12)
C24 0.0224(15) 0.0422(19) 0.042(2) 0.0034(15) 0.0022(13) 0.0051(13)
C25 0.0284(16) 0.046(2) 0.039(2) -0.0105(15) 0.0008(14) -0.0019(14)
C26 0.0347(17) 0.0392(19) 0.044(2) -0.0139(15) 0.0130(15) -0.0161(15)
C27 0.0307(15) 0.0292(15) 0.0216(15) -0.0031(12) 0.0067(12) -0.0061(12)
C28 0.0243(14) 0.0313(15) 0.0166(14) 0.0011(11) 0.0034(11) -0.0025(11)
C29 0.0231(14) 0.0315(16) 0.0263(16) 0.0048(12) 0.0086(11) -0.0040(12)
C30 0.0262(14) 0.0315(16) 0.0247(16) 0.0072(12) 0.0088(11) -0.0042(12)
C31 0.056(2) 0.0199(15) 0.045(2) 0.0051(14) 0.0165(17) -0.0076(14)
C32 0.061(2) 0.0200(15) 0.044(2) -0.0036(14) 0.0173(17) -0.0028(15)
C33 0.0204(14) 0.0331(16) 0.0357(18) -0.0061(13) 0.0063(12) -0.0077(12)
C34 0.0243(14) 0.0274(15) 0.0425(19) 0.0018(13) 0.0152(13) -0.0068(12)
C35 0.0319(16) 0.0465(19) 0.0291(18) -0.0049(14) 0.0166(13) -0.0038(14)
C36 0.0307(16) 0.0442(19) 0.0374(19) -0.0129(15) 0.0161(14) 0.0018(14)
C37 0.0405(18) 0.0310(17) 0.0367(19) -0.0117(14) 0.0146(14) -0.0032(14)
C38 0.0401(18) 0.0348(17) 0.0326(18) -0.0154(14) 0.0092(14) -0.0118(14)
C39 0.057(2) 0.0376(19) 0.0334(19) 0.0067(15) 0.0173(16) 0.0061(16)
C40 0.0359(17) 0.0379(18) 0.047(2) 0.0122(16) 0.0137(15) 0.0085(14)
Eu2 0.01918(6) 0.01723(7) 0.01854(7) -0.00008(5) 0.00468(5) -0.00083(5)
N3 0.0235(11) 0.0215(12) 0.0230(13) 0.0003(9) 0.0088(9) -0.0034(9)
N4 0.0333(13) 0.0247(13) 0.0344(15) -0.0065(11) 0.0114(11) -0.0064(10)
O9 0.0229(9) 0.0232(10) 0.0264(11) -0.0009(8) 0.0071(8) 0.0042(8)
O10 0.0225(10) 0.0317(11) 0.0305(12) -0.0040(9) 0.0016(8) -0.0010(8)
O11 0.0212(9) 0.0282(11) 0.0224(11) 0.0055(8) 0.0035(8) -0.0039(8)
O12 0.0361(11) 0.0224(10) 0.0298(12) 0.0032(8) 0.0120(9) -0.0058(9)
O13 0.0266(10) 0.0291(11) 0.0241(11) -0.0024(8) 0.0122(8) -0.0059(8)
O14 0.0275(10) 0.0288(11) 0.0323(12) -0.0104(9) 0.0107(9) -0.0018(9)
O15 0.0581(15) 0.0333(12) 0.0232(12) 0.0023(9) 0.0119(10) 0.0141(11)
O16 0.0314(11) 0.0354(12) 0.0439(14) 0.0131(10) 0.0119(10) 0.0007(10)

loop_
_atom_type_symbol
_atom_type_description
_atom_type_scat_dispersion_real
_atom_type_scat_dispersion_imag
_atom_type_scat_source
C C 0.0033 0.0016 'International Tables Vol C Tables 4.2.6.8 and 6.1.1.4'
H H 0.0000 0.0000 'International Tables Vol C Tables 4.2.6.8 and 6.1.1.4'
Br Br -0.2901 2.4595 'International Tables Vol C Tables 4.2.6.8 and 6.1.1.4'
Eu Eu -0.1578 3.6682 'International Tables Vol C Tables 4.2.6.8 and 6.1.1.4'
N N 0.0061 0.0033 'International Tables Vol C Tables 4.2.6.8 and 6.1.1.4'
O O 0.0106 0.0060 'International Tables Vol C Tables 4.2.6.8 and 6.1.1.4'
Zn Zn 0.2839 1.4301 'International Tables Vol C Tables 4.2.6.8 and 6.1.1.4'

loop_
_geom_angle_atom_site_label_1
_geom_angle_atom_site_label_2
_geom_angle_atom_site_label_3
_geom_angle
_geom_angle_site_symmetry_1
_geom_angle_site_symmetry_3
_geom_angle_publ_flag
Br2 Zn1 Br1 106.789(16) . . ?
Br3 Zn1 Br1 107.413(16) . . ?
Br3 Zn1 Br2 113.637(17) . . ?
Br4 Zn1 Br1 110.946(17) . . ?
Br4 Zn1 Br2 108.770(17) . . ?
Br4 Zn1 Br3 109.275(16) . . ?
Br6 Zn2 Br5 112.991(17) . . ?
Br7 Zn2 Br5 107.411(16) . . ?
Br7 Zn2 Br6 106.438(17) . . ?
Br8 Zn2 Br5 104.633(16) . . ?
Br8 Zn2 Br6 110.570(17) . . ?
Br8 Zn2 Br7 114.927(17) . . ?
H1A C1 H1B 107.8 . . ?
C2 C1 H1A 109.1 . . ?
C2 C1 H1B 109.1 . . ?
N1 C1 H1A 109.1 . . ?
N1 C1 H1B 109.1 . . ?
N1 C1 C2 112.6(2) . . ?
C1 C2 H2A 110.0 . . ?
C1 C2 H2B 110.0 . . ?
H2A C2 H2B 108.4 . . ?
O1 C2 C1 108.6(2) . . ?
O1 C2 H2A 110.0 . . ?
O1 C2 H2B 110.0 . . ?
H3A C3 H3B 108.4 . . ?
C4 C3 H3A 110.1 . . ?
C4 C3 H3B 110.1 . . ?
O1 C3 H3A 110.1 . . ?
O1 C3 H3B 110.1 . . ?
O1 C3 C4 108.2(2) . . ?
C3 C4 H4A 109.9 . . ?
C3 C4 H4B 109.9 . . ?
H4A C4 H4B 108.3 . . ?
O2 C4 C3 108.7(2) . . ?
O2 C4 H4A 109.9 . . ?
O2 C4 H4B 109.9 . . ?
H5A C5 H5B 108.2 . . ?
C6 C5 H5A 109.8 . . ?
C6 C5 H5B 109.8 . . ?
O2 C5 H5A 109.8 . . ?
O2 C5 H5B 109.8 . . ?
O2 C5 C6 109.5(2) . . ?
C5 C6 H6A 109.0 . . ?
C5 C6 H6B 109.0 . . ?
H6A C6 H6B 107.8 . . ?
N2 C6 C5 113.1(2) . . ?
N2 C6 H6A 109.0 . . ?
N2 C6 H6B 109.0 . . ?
H7A C7 H7B 107.8 . . ?
C8 C7 H7A 109.0 . . ?
C8 C7 H7B 109.0 . . ?
N1 C7 H7A 109.0 . . ?
N1 C7 H7B 109.0 . . ?
N1 C7 C8 112.9(3) . . ?
C7 C8 H8A 110.1 . . ?
C7 C8 H8B 110.1 . . ?
H8A C8 H8B 108.4 . . ?
O3 C8 C7 108.0(2) . . ?
O3 C8 H8A 110.1 . . ?
O3 C8 H8B 110.1 . . ?
H9A C9 H9B 108.6 . . ?
C10 C9 H9A 110.4 . . ?
C10 C9 H9B 110.4 . . ?
O3 C9 H9A 110.4 . . ?
O3 C9 H9B 110.4 . . ?
O3 C9 C10 106.8(2) . . ?
C9 C10 H10A 109.2 . . ?
C9 C10 H10B 109.2 . . ?
H10A C10 H10B 107.9 . . ?
O4 C10 C9 112.1(2) . . ?
O4 C10 H10A 109.2 . . ?
O4 C10 H10B 109.2 . . ?
H11A C11 H11B 108.6 . . ?
C12 C11 H11A 110.3 . . ?
C12 C11 H11B 110.3 . . ?
O4 C11 H11A 110.3 . . ?
O4 C11 H11B 110.3 . . ?
O4 C11 C12 107.0(2) . . ?
C11 C12 H12A 109.3 . . ?
C11 C12 H12B 109.3 . . ?
H12A C12 H12B 108.0 . . ?
N2 C12 C11 111.4(2) . . ?
N2 C12 H12A 109.3 . . ?
N2 C12 H12B 109.3 . . ?
H13A C13 H13B 107.7 . . ?
C14 C13 H13A 108.8 . . ?
C14 C13 H13B 108.8 . . ?
N1 C13 H13A 108.8 . . ?
N1 C13 H13B 108.8 . . ?
N1 C13 C14 113.8(3) . . ?
C13 C14 H14A 110.0 . . ?
C13 C14 H14B 110.0 . . ?
H14A C14 H14B 108.4 . . ?
O5 C14 C13 108.3(2) . . ?
O5 C14 H14A 110.0 . . ?
O5 C14 H14B 110.0 . . ?
H15A C15 H15B 108.2 . . ?
C16 C15 H15A 109.7 . . ?
C16 C15 H15B 109.7 . . ?
O5 C15 H15A 109.7 . . ?
O5 C15 H15B 109.7 . . ?
O5 C15 C16 109.7(2) . . ?
C15 C16 H16A 110.1 . . ?
C15 C16 H16B 110.1 . . ?
H16A C16 H16B 108.4 . . ?
O6 C16 C15 108.0(3) . . ?
O6 C16 H16A 110.1 . . ?
O6 C16 H16B 110.1 . . ?
H17A C17 H17B 108.4 . . ?
C18 C17 H17A 110.0 . . ?
C18 C17 H17B 110.0 . . ?
O6 C17 H17A 110.0 . . ?
O6 C17 H17B 110.0 . . ?
O6 C17 C18 108.5(2) . . ?
C17 C18 H18A 108.7 . . ?
C17 C18 H18B 108.7 . . ?
H18A C18 H18B 107.6 . . ?
N2 C18 C17 114.1(2) . . ?
N2 C18 H18A 108.7 . . ?
N2 C18 H18B 108.7 . . ?
H19A C19 H19B 109.5 . . ?
H19A C19 H19C 109.5 . . ?
H19B C19 H19C 109.5 . . ?
O7 C19 H19A 109.5 . . ?
O7 C19 H19B 109.5 . . ?
O7 C19 H19C 109.5 . . ?
H20A C20 H20B 109.5 . . ?
H20A C20 H20C 109.5 . . ?
H20B C20 H20C 109.5 . . ?
O8 C20 H20A 109.5 . . ?
O8 C20 H20B 109.5 . . ?
O8 C20 H20C 109.5 . . ?
N1 Eu1 N2 168.59(7) . . ?
O1 Eu1 N1 63.67(7) . . ?
O1 Eu1 N2 121.13(6) . . ?
O1 Eu1 O2 61.96(6) . . ?
O1 Eu1 O3 79.41(6) . . ?
O1 Eu1 O4 82.98(6) . . ?
O1 Eu1 O5 106.78(6) . . ?
O1 Eu1 O6 149.63(6) . . ?
O1 Eu1 O7 74.74(7) . . ?
O1 Eu1 O8 145.69(6) . . ?
O2 Eu1 N1 125.05(6) . . ?
O2 Eu1 N2 62.20(6) . . ?
O2 Eu1 O3 117.20(6) . . ?
O2 Eu1 O4 67.64(6) . . ?
O2 Eu1 O5 129.06(6) . . ?
O2 Eu1 O6 102.89(6) . . ?
O2 Eu1 O8 142.89(7) . . ?
O3 Eu1 N1 58.12(6) . . ?
O3 Eu1 N2 111.35(6) . . ?
O4 Eu1 N1 112.94(6) . . ?
O4 Eu1 N2 59.83(6) . . ?
O4 Eu1 O3 59.72(6) . . ?
O4 Eu1 O5 163.05(6) . . ?
O4 Eu1 O6 117.10(6) . . ?
O4 Eu1 O8 88.56(7) . . ?
O5 Eu1 N1 62.00(6) . . ?
O5 Eu1 N2 121.99(6) . . ?
O5 Eu1 O3 107.64(6) . . ?
O5 Eu1 O6 60.56(6) . . ?
O5 Eu1 O8 75.56(7) . . ?
O6 Eu1 N1 120.41(7) . . ?
O6 Eu1 N2 61.56(6) . . ?
O6 Eu1 O3 129.74(6) . . ?
O6 Eu1 O8 62.03(7) . . ?
O7 Eu1 N1 92.01(7) . . ?
O7 Eu1 N2 99.24(7) . . ?
O7 Eu1 O2 66.87(6) . . ?
O7 Eu1 O3 147.22(7) . . ?
O7 Eu1 O4 134.49(6) . . ?
O7 Eu1 O5 62.36(6) . . ?
O7 Eu1 O6 75.03(7) . . ?
O7 Eu1 O8 130.70(7) . . ?
O8 Eu1 N1 89.82(7) . . ?
O8 Eu1 N2 81.44(7) . . ?
O8 Eu1 O3 67.71(6) . . ?
C1 N1 Eu1 109.35(17) . . ?
C7 N1 C1 111.0(2) . . ?
C7 N1 Eu1 107.27(17) . . ?
C13 N1 C1 109.8(2) . . ?
C13 N1 C7 109.8(2) . . ?
C13 N1 Eu1 109.61(16) . . ?
C6 N2 C12 110.2(2) . . ?
C6 N2 C18 110.7(2) . . ?
C6 N2 Eu1 105.89(16) . . ?
C12 N2 Eu1 112.38(16) . . ?
C18 N2 C12 108.8(2) . . ?
C18 N2 Eu1 108.92(17) . . ?
C2 O1 C3 111.0(2) . . ?
C2 O1 Eu1 117.32(17) . . ?
C3 O1 Eu1 117.47(16) . . ?
C4 O2 Eu1 116.44(16) . . ?
C5 O2 C4 110.8(2) . . ?
C5 O2 Eu1 121.96(16) . . ?
C8 O3 C9 113.5(2) . . ?
C8 O3 Eu1 124.24(16) . . ?
C9 O3 Eu1 122.17(16) . . ?
C10 O4 Eu1 114.67(16) . . ?
C11 O4 C10 114.5(2) . . ?
C11 O4 Eu1 106.58(16) . . ?
C14 O5 C15 111.8(2) . . ?
C14 O5 Eu1 121.22(16) . . ?
C15 O5 Eu1 118.70(17) . . ?
C16 O6 Eu1 116.83(16) . . ?
C17 O6 C16 111.9(2) . . ?
C17 O6 Eu1 122.08(16) . . ?
C19 O7 Eu1 137.68(19) . . ?
C19 O7 H7 109.5 . . ?
Eu1 O7 H7 111.3 . . ?
C20 O8 Eu1 142.22(19) . . ?
C20 O8 H8 108.7(12) . . ?
Eu1 O8 H8 109.1(12) . . ?
H21A C21 H21B 107.8 . . ?
C22 C21 H21A 109.0 . . ?
C22 C21 H21B 109.0 . . ?
N3 C21 H21A 109.0 . . ?
N3 C21 H21B 109.0 . . ?
N3 C21 C22 113.1(2) . . ?
C21 C22 H22A 110.0 . . ?
C21 C22 H22B 110.0 . . ?
H22A C22 H22B 108.4 . . ?
O9 C22 C21 108.6(2) . . ?
O9 C22 H22A 110.0 . . ?
O9 C22 H22B 110.0 . . ?
H23A C23 H23B 108.3 . . ?
C24 C23 H23A 109.9 . . ?
C24 C23 H23B 109.9 . . ?
O9 C23 H23A 109.9 . . ?
O9 C23 H23B 109.9 . . ?
O9 C23 C24 108.9(2) . . ?
C23 C24 H24A 109.9 . . ?
C23 C24 H24B 109.9 . . ?
H24A C24 H24B 108.3 . . ?
O10 C24 C23 109.0(2) . . ?
O10 C24 H24A 109.9 . . ?
O10 C24 H24B 109.9 . . ?
H25A C25 H25B 108.4 . . ?
C26 C25 H25A 110.1 . . ?
C26 C25 H25B 110.1 . . ?
O10 C25 H25A 110.1 . . ?
O10 C25 H25B 110.1 . . ?
O10 C25 C26 108.0(3) . . ?
C25 C26 H26A 109.2 . . ?
C25 C26 H26B 109.2 . . ?
H26A C26 H26B 107.9 . . ?
N4 C26 C25 112.2(3) . . ?
N4 C26 H26A 109.2 . . ?
N4 C26 H26B 109.2 . . ?
H27A C27 H27B 108.0 . . ?
C28 C27 H27A 109.3 . . ?
C28 C27 H27B 109.3 . . ?
N3 C27 H27A 109.3 . . ?
N3 C27 H27B 109.3 . . ?
N3 C27 C28 111.5(2) . . ?
C27 C28 H28A 110.3 . . ?
C27 C28 H28B 110.3 . . ?
H28A C28 H28B 108.6 . . ?
O11 C28 C27 106.9(2) . . ?
O11 C28 H28A 110.3 . . ?
O11 C28 H28B 110.3 . . ?
H29A C29 H29B 107.9 . . ?
C30 C29 H29A 109.3 . . ?
C30 C29 H29B 109.3 . . ?
O11 C29 H29A 109.3 . . ?
O11 C29 H29B 109.3 . . ?
O11 C29 C30 111.8(2) . . ?
C29 C30 H30A 110.3 . . ?
C29 C30 H30B 110.3 . . ?
H30A C30 H30B 108.5 . . ?
O12 C30 C29 107.3(2) . . ?
O12 C30 H30A 110.3 . . ?
O12 C30 H30B 110.3 . . ?
H31A C31 H31B 108.4 . . ?
C32 C31 H31A 110.1 . . ?
C32 C31 H31B 110.1 . . ?
O12 C31 H31A 110.1 . . ?
O12 C31 H31B 110.1 . . ?
O12 C31 C32 108.1(2) . . ?
C31 C32 H32A 109.0 . . ?
C31 C32 H32B 109.0 . . ?
H32A C32 H32B 107.8 . . ?
N4 C32 C31 113.1(3) . . ?
N4 C32 H32A 109.0 . . ?
N4 C32 H32B 109.0 . . ?
H33A C33 H33B 107.6 . . ?
C34 C33 H33A 108.7 . . ?
C34 C33 H33B 108.7 . . ?
N3 C33 H33A 108.7 . . ?
N3 C33 H33B 108.7 . . ?
N3 C33 C34 114.1(2) . . ?
C33 C34 H34A 109.8 . . ?
C33 C34 H34B 109.8 . . ?
H34A C34 H34B 108.3 . . ?
O13 C34 C33 109.3(2) . . ?
O13 C34 H34A 109.8 . . ?
O13 C34 H34B 109.8 . . ?
H35A C35 H35B 108.4 . . ?
C36 C35 H35A 110.0 . . ?
C36 C35 H35B 110.0 . . ?
O13 C35 H35A 110.0 . . ?
O13 C35 H35B 110.0 . . ?
O13 C35 C36 108.4(2) . . ?
C35 C36 H36A 109.9 . . ?
C35 C36 H36B 109.9 . . ?
H36A C36 H36B 108.3 . . ?
O14 C36 C35 108.9(2) . . ?
O14 C36 H36A 109.9 . . ?
O14 C36 H36B 109.9 . . ?
H37A C37 H37B 108.3 . . ?
C38 C37 H37A 109.9 . . ?
C38 C37 H37B 109.9 . . ?
O14 C37 H37A 109.9 . . ?
O14 C37 H37B 109.9 . . ?
O14 C37 C38 108.7(2) . . ?
C37 C38 H38A 108.8 . . ?
C37 C38 H38B 108.8 . . ?
H38A C38 H38B 107.7 . . ?
N4 C38 C37 113.7(3) . . ?
N4 C38 H38A 108.8 . . ?
N4 C38 H38B 108.8 . . ?
H39A C39 H39B 109.5 . . ?
H39A C39 H39C 109.5 . . ?
H39B C39 H39C 109.5 . . ?
O15 C39 H39A 109.5 . . ?
O15 C39 H39B 109.5 . . ?
O15 C39 H39C 109.5 . . ?
H40A C40 H40B 109.5 . . ?
H40A C40 H40C 109.5 . . ?
H40B C40 H40C 109.5 . . ?
O16 C40 H40A 109.5 . . ?
O16 C40 H40B 109.5 . . ?
O16 C40 H40C 109.5 . . ?
N4 Eu2 N3 170.36(7) . . ?
O9 Eu2 N3 61.77(6) . . ?
O9 Eu2 N4 124.41(7) . . ?
O9 Eu2 O11 66.33(6) . . ?
O9 Eu2 O12 116.06(6) . . ?
O9 Eu2 O13 104.42(6) . . ?
O9 Eu2 O14 131.09(6) . . ?
O9 Eu2 O16 141.12(7) . . ?
O10 Eu2 N3 120.30(6) . . ?
O10 Eu2 N4 63.76(7) . . ?
O10 Eu2 O9 61.42(6) . . ?
O10 Eu2 O11 82.12(6) . . ?
O10 Eu2 O12 78.72(6) . . ?
O10 Eu2 O13 150.91(6) . . ?
O10 Eu2 O14 108.87(6) . . ?
O10 Eu2 O16 145.79(6) . . ?
O11 Eu2 N3 59.59(6) . . ?
O11 Eu2 N4 114.51(6) . . ?
O12 Eu2 N3 111.70(6) . . ?
O12 Eu2 N4 59.50(7) . . ?
O12 Eu2 O11 60.10(6) . . ?
O12 Eu2 O13 129.18(6) . . ?
O12 Eu2 O14 107.25(6) . . ?
O13 Eu2 N3 62.07(6) . . ?
O13 Eu2 N4 119.31(6) . . ?
O13 Eu2 O11 117.00(6) . . ?
O13 Eu2 O14 59.41(6) . . ?
O14 Eu2 N3 121.35(6) . . ?
O14 Eu2 N4 61.56(6) . . ?
O14 Eu2 O11 162.14(6) . . ?
O15 Eu2 N3 98.66(7) . . ?
O15 Eu2 N4 90.82(8) . . ?
O15 Eu2 O9 67.43(6) . . ?
O15 Eu2 O10 75.32(7) . . ?
O15 Eu2 O11 133.74(6) . . ?
O15 Eu2 O12 147.20(7) . . ?
O15 Eu2 O13 75.71(7) . . ?
O15 Eu2 O14 63.88(6) . . ?
O15 Eu2 O16 131.80(7) . . ?
O16 Eu2 N3 80.49(7) . . ?
O16 Eu2 N4 91.91(7) . . ?
O16 Eu2 O11 87.46(6) . . ?
O16 Eu2 O12 67.90(6) . . ?
O16 Eu2 O13 61.30(6) . . ?
O16 Eu2 O14 75.56(7) . . ?
C21 N3 C27 111.0(2) . . ?
C21 N3 C33 110.6(2) . . ?
C21 N3 Eu2 105.24(16) . . ?
C27 N3 Eu2 112.71(15) . . ?
C33 N3 C27 108.5(2) . . ?
C33 N3 Eu2 108.63(16) . . ?
C26 N4 Eu2 110.35(17) . . ?
C32 N4 C26 111.3(3) . . ?
C32 N4 C38 109.2(2) . . ?
C32 N4 Eu2 105.65(18) . . ?
C38 N4 C26 109.0(2) . . ?
C38 N4 Eu2 111.31(17) . . ?
C22 O9 C23 111.1(2) . . ?
C22 O9 Eu2 122.05(15) . . ?
C23 O9 Eu2 116.04(16) . . ?
C24 O10 C25 110.6(2) . . ?
C24 O10 Eu2 118.20(17) . . ?
C25 O10 Eu2 115.79(17) . . ?
C28 O11 C29 114.0(2) . . ?
C28 O11 Eu2 105.59(15) . . ?
C29 O11 Eu2 114.03(16) . . ?
C30 O12 Eu2 123.07(16) . . ?
C31 O12 C30 113.4(2) . . ?
C31 O12 Eu2 123.57(18) . . ?
C34 O13 C35 111.7(2) . . ?
C34 O13 Eu2 120.27(15) . . ?
C35 O13 Eu2 117.87(16) . . ?
C36 O14 Eu2 120.00(16) . . ?
C37 O14 C36 112.2(2) . . ?
C37 O14 Eu2 121.65(16) . . ?
C39 O15 Eu2 138.9(2) . . ?
C39 O15 H15 110.0(12) . . ?
Eu2 O15 H15 111.1(12) . . ?
C40 O16 Eu2 143.38(18) . . ?
C40 O16 H16 109.6(12) . . ?
Eu2 O16 H16 106.9(12) . . ?

loop_
_geom_bond_atom_site_label_1
_geom_bond_atom_site_label_2
_geom_bond_distance
_geom_bond_site_symmetry_2
_geom_bond_publ_flag
Br1 Zn1 2.4462(4) . ?
Br2 Zn1 2.4121(5) . ?
Br3 Zn1 2.4092(4) . ?
Br4 Zn1 2.4065(4) . ?
Br5 Zn2 2.4516(4) . ?
Br6 Zn2 2.4094(4) . ?
Br7 Zn2 2.4059(5) . ?
Br8 Zn2 2.4004(4) . ?
C1 H1A 0.9900 . ?
C1 H1B 0.9900 . ?
C1 C2 1.495(4) . ?
C1 N1 1.483(4) . ?
C2 H2A 0.9900 . ?
C2 H2B 0.9900 . ?
C2 O1 1.432(4) . ?
C3 H3A 0.9900 . ?
C3 H3B 0.9900 . ?
C3 C4 1.495(5) . ?
C3 O1 1.434(4) . ?
C4 H4A 0.9900 . ?
C4 H4B 0.9900 . ?
C4 O2 1.433(3) . ?
C5 H5A 0.9900 . ?
C5 H5B 0.9900 . ?
C5 C6 1.499(4) . ?
C5 O2 1.425(3) . ?
C6 H6A 0.9900 . ?
C6 H6B 0.9900 . ?
C6 N2 1.477(4) . ?
C7 H7A 0.9900 . ?
C7 H7B 0.9900 . ?
C7 C8 1.505(4) . ?
C7 N1 1.479(4) . ?
C8 H8A 0.9900 . ?
C8 H8B 0.9900 . ?
C8 O3 1.425(4) . ?
C9 H9A 0.9900 . ?
C9 H9B 0.9900 . ?
C9 C10 1.491(4) . ?
C9 O3 1.442(3) . ?
C10 H10A 0.9900 . ?
C10 H10B 0.9900 . ?
C10 O4 1.441(3) . ?
C11 H11A 0.9900 . ?
C11 H11B 0.9900 . ?
C11 C12 1.502(4) . ?
C11 O4 1.434(3) . ?
C12 H12A 0.9900 . ?
C12 H12B 0.9900 . ?
C12 N2 1.485(4) . ?
C13 H13A 0.9900 . ?
C13 H13B 0.9900 . ?
C13 C14 1.492(4) . ?
C13 N1 1.476(4) . ?
C14 H14A 0.9900 . ?
C14 H14B 0.9900 . ?
C14 O5 1.430(4) . ?
C15 H15A 0.9900 . ?
C15 H15B 0.9900 . ?
C15 C16 1.486(5) . ?
C15 O5 1.434(4) . ?
C16 H16A 0.9900 . ?
C16 H16B 0.9900 . ?
C16 O6 1.437(4) . ?
C17 H17A 0.9900 . ?
C17 H17B 0.9900 . ?
C17 C18 1.506(4) . ?
C17 O6 1.422(4) . ?
C18 H18A 0.9900 . ?
C18 H18B 0.9900 . ?
C18 N2 1.478(3) . ?
C19 H19A 0.9800 . ?
C19 H19B 0.9800 . ?
C19 H19C 0.9800 . ?
C19 O7 1.424(4) . ?
C20 H20A 0.9800 . ?
C20 H20B 0.9800 . ?
C20 H20C 0.9800 . ?
C20 O8 1.422(4) . ?
Eu1 N1 2.811(2) . ?
Eu1 N2 2.887(2) . ?
Eu1 O1 2.6506(19) . ?
Eu1 O2 2.6772(18) . ?
Eu1 O3 2.7569(19) . ?
Eu1 O4 2.712(2) . ?
Eu1 O5 2.7122(19) . ?
Eu1 O6 2.7144(18) . ?
Eu1 O7 2.657(2) . ?
Eu1 O8 2.740(2) . ?
O7 H7 0.8400 . ?
O8 H8 0.850(9) . ?
C21 H21A 0.9900 . ?
C21 H21B 0.9900 . ?
C21 C22 1.503(4) . ?
C21 N3 1.476(4) . ?
C22 H22A 0.9900 . ?
C22 H22B 0.9900 . ?
C22 O9 1.423(3) . ?
C23 H23A 0.9900 . ?
C23 H23B 0.9900 . ?
C23 C24 1.487(4) . ?
C23 O9 1.429(3) . ?
C24 H24A 0.9900 . ?
C24 H24B 0.9900 . ?
C24 O10 1.428(4) . ?
C25 H25A 0.9900 . ?
C25 H25B 0.9900 . ?
C25 C26 1.498(5) . ?
C25 O10 1.436(4) . ?
C26 H26A 0.9900 . ?
C26 H26B 0.9900 . ?
C26 N4 1.484(4) . ?
C27 H27A 0.9900 . ?
C27 H27B 0.9900 . ?
C27 C28 1.503(4) . ?
C27 N3 1.483(4) . ?
C28 H28A 0.9900 . ?
C28 H28B 0.9900 . ?
C28 O11 1.435(3) . ?
C29 H29A 0.9900 . ?
C29 H29B 0.9900 . ?
C29 C30 1.498(4) . ?
C29 O11 1.436(3) . ?
C30 H30A 0.9900 . ?
C30 H30B 0.9900 . ?
C30 O12 1.436(3) . ?
C31 H31A 0.9900 . ?
C31 H31B 0.9900 . ?
C31 C32 1.509(5) . ?
C31 O12 1.421(4) . ?
C32 H32A 0.9900 . ?
C32 H32B 0.9900 . ?
C32 N4 1.480(4) . ?
C33 H33A 0.9900 . ?
C33 H33B 0.9900 . ?
C33 C34 1.505(4) . ?
C33 N3 1.480(3) . ?
C34 H34A 0.9900 . ?
C34 H34B 0.9900 . ?
C34 O13 1.423(3) . ?
C35 H35A 0.9900 . ?
C35 H35B 0.9900 . ?
C35 C36 1.490(5) . ?
C35 O13 1.431(3) . ?
C36 H36A 0.9900 . ?
C36 H36B 0.9900 . ?
C36 O14 1.428(3) . ?
C37 H37A 0.9900 . ?
C37 H37B 0.9900 . ?
C37 C38 1.500(4) . ?
C37 O14 1.425(4) . ?
C38 H38A 0.9900 . ?
C38 H38B 0.9900 . ?
C38 N4 1.483(4) . ?
C39 H39A 0.9800 . ?
C39 H39B 0.9800 . ?
C39 H39C 0.9800 . ?
C39 O15 1.411(4) . ?
C40 H40A 0.9800 . ?
C40 H40B 0.9800 . ?
C40 H40C 0.9800 . ?
C40 O16 1.424(4) . ?
Eu2 N3 2.892(2) . ?
Eu2 N4 2.784(2) . ?
Eu2 O9 2.7055(18) . ?
Eu2 O10 2.6654(19) . ?
Eu2 O11 2.7456(19) . ?
Eu2 O12 2.7093(19) . ?
Eu2 O13 2.7305(18) . ?
Eu2 O14 2.7439(19) . ?
Eu2 O15 2.647(2) . ?
Eu2 O16 2.708(2) . ?
O15 H15 0.851(9) . ?
O16 H16 0.850(9) . ?

loop_
_geom_torsion_atom_site_label_1
_geom_torsion_atom_site_label_2
_geom_torsion_atom_site_label_3
_geom_torsion_atom_site_label_4
_geom_torsion
_geom_torsion_site_symmetry_1
_geom_torsion_site_symmetry_2
_geom_torsion_site_symmetry_3
_geom_torsion_site_symmetry_4
_geom_torsion_publ_flag
C1 C2 O1 C3 173.0(2) . . . . ?
C1 C2 O1 Eu1 -48.0(3) . . . . ?
C2 C1 N1 C7 -161.7(3) . . . . ?
C2 C1 N1 C13 76.7(3) . . . . ?
C2 C1 N1 Eu1 -43.6(3) . . . . ?
C3 C4 O2 C5 -169.8(2) . . . . ?
C3 C4 O2 Eu1 45.0(3) . . . . ?
C4 C3 O1 C2 -175.4(2) . . . . ?
C4 C3 O1 Eu1 45.7(3) . . . . ?
C5 C6 N2 C12 68.1(3) . . . . ?
C5 C6 N2 C18 -171.6(2) . . . . ?
C5 C6 N2 Eu1 -53.7(3) . . . . ?
C6 C5 O2 C4 -174.6(2) . . . . ?
C6 C5 O2 Eu1 -31.6(3) . . . . ?
C7 C8 O3 C9 -177.3(2) . . . . ?
C7 C8 O3 Eu1 -0.2(3) . . . . ?
C8 C7 N1 C1 57.3(3) . . . . ?
C8 C7 N1 C13 178.9(2) . . . . ?
C8 C7 N1 Eu1 -62.1(3) . . . . ?
C9 C10 O4 C11 68.4(3) . . . . ?
C9 C10 O4 Eu1 -55.2(3) . . . . ?
C10 C9 O3 C8 150.4(2) . . . . ?
C10 C9 O3 Eu1 -26.7(3) . . . . ?
C11 C12 N2 C6 -130.9(3) . . . . ?
C11 C12 N2 C18 107.7(3) . . . . ?
C11 C12 N2 Eu1 -13.0(3) . . . . ?
C12 C11 O4 C10 157.8(2) . . . . ?
C12 C11 O4 Eu1 -74.3(2) . . . . ?
C13 C14 O5 C15 178.1(3) . . . . ?
C13 C14 O5 Eu1 -34.0(3) . . . . ?
C14 C13 N1 C1 -170.8(2) . . . . ?
C14 C13 N1 C7 66.9(3) . . . . ?
C14 C13 N1 Eu1 -50.7(3) . . . . ?
C15 C16 O6 C17 -163.0(3) . . . . ?
C15 C16 O6 Eu1 49.3(3) . . . . ?
C16 C15 O5 C14 -171.7(3) . . . . ?
C16 C15 O5 Eu1 39.4(3) . . . . ?
C17 C18 N2 C6 68.1(3) . . . . ?
C17 C18 N2 C12 -170.7(3) . . . . ?
C17 C18 N2 Eu1 -47.9(3) . . . . ?
C18 C17 O6 C16 176.6(2) . . . . ?
C18 C17 O6 Eu1 -37.7(3) . . . . ?
N1 C1 C2 O1 61.8(3) . . . . ?
N1 C7 C8 O3 42.3(3) . . . . ?
N1 C13 C14 O5 56.8(3) . . . . ?
O1 C3 C4 O2 -58.2(3) . . . . ?
O2 C5 C6 N2 59.0(3) . . . . ?
O3 C9 C10 O4 52.0(3) . . . . ?
O4 C11 C12 N2 57.4(3) . . . . ?
O5 C15 C16 O6 -56.6(3) . . . . ?
O6 C17 C18 N2 57.6(3) . . . . ?
C21 C22 O9 C23 173.2(2) . . . . ?
C21 C22 O9 Eu2 30.4(3) . . . . ?
C22 C21 N3 C27 -65.7(3) . . . . ?
C22 C21 N3 C33 173.7(2) . . . . ?
C22 C21 N3 Eu2 56.5(3) . . . . ?
C23 C24 O10 C25 179.8(3) . . . . ?
C23 C24 O10 Eu2 -43.4(3) . . . . ?
C24 C23 O9 C22 168.6(3) . . . . ?
C24 C23 O9 Eu2 -46.1(3) . . . . ?
C25 C26 N4 C32 159.4(3) . . . . ?
C25 C26 N4 C38 -80.1(3) . . . . ?
C25 C26 N4 Eu2 42.4(3) . . . . ?
C26 C25 O10 C24 -171.1(3) . . . . ?
C26 C25 O10 Eu2 50.9(3) . . . . ?
C27 C28 O11 C29 -159.4(2) . . . . ?
C27 C28 O11 Eu2 74.7(2) . . . . ?
C28 C27 N3 C21 130.6(2) . . . . ?
C28 C27 N3 C33 -107.6(3) . . . . ?
C28 C27 N3 Eu2 12.8(3) . . . . ?
C29 C30 O12 C31 -149.6(3) . . . . ?
C29 C30 O12 Eu2 29.2(3) . . . . ?
C30 C29 O11 C28 -69.0(3) . . . . ?
C30 C29 O11 Eu2 52.4(3) . . . . ?
C31 C32 N4 C26 -57.5(4) . . . . ?
C31 C32 N4 C38 -177.9(3) . . . . ?
C31 C32 N4 Eu2 62.3(3) . . . . ?
C32 C31 O12 C30 -179.9(3) . . . . ?
C32 C31 O12 Eu2 1.3(4) . . . . ?
C33 C34 O13 C35 -175.7(2) . . . . ?
C33 C34 O13 Eu2 39.7(3) . . . . ?
C34 C33 N3 C21 -67.8(3) . . . . ?
C34 C33 N3 C27 170.1(2) . . . . ?
C34 C33 N3 Eu2 47.3(3) . . . . ?
C35 C36 O14 C37 168.7(3) . . . . ?
C35 C36 O14 Eu2 -38.3(3) . . . . ?
C36 C35 O13 C34 165.0(3) . . . . ?
C36 C35 O13 Eu2 -49.5(3) . . . . ?
C37 C38 N4 C26 172.4(3) . . . . ?
C37 C38 N4 C32 -65.9(3) . . . . ?
C37 C38 N4 Eu2 50.4(3) . . . . ?
C38 C37 O14 C36 -177.1(3) . . . . ?
C38 C37 O14 Eu2 30.5(3) . . . . ?
N3 C21 C22 O9 -60.3(3) . . . . ?
N3 C27 C28 O11 -58.1(3) . . . . ?
N3 C33 C34 O13 -59.2(3) . . . . ?
O9 C23 C24 O10 57.7(3) . . . . ?
O10 C25 C26 N4 -62.8(3) . . . . ?
O11 C29 C30 O12 -52.2(3) . . . . ?
O12 C31 C32 N4 -43.9(4) . . . . ?
O13 C35 C36 O14 55.3(3) . . . . ?
O14 C37 C38 N4 -53.5(4) . . . . ?
